data_1544622
loop_
_publ_author_name
'Nishio-Hamane, D.'
'Tomita, N.'
'Minakawa, T.'
'Inaba, S.'

_publ_section_title
;
 Iseite, Mn2Mo3O8, a new mineral from Ise, Mie Prefecture, Japan
;
_journal_name_full 'Journal of Mineralogical and Petrological Sciences'
_journal_page_first 37
_journal_page_last 41
_journal_volume 108
_journal_year 2013
_chemical_formula_sum 'Fe0.193 Mn1.787 Mo3.01 O8'
_chemical_name_common 'iseite Mn2Mo3O8'
_chemical_name_mineral iseite
_space_group_IT_number 186
_space_group_name_H-M_alt 'P 63 m c'
_symmetry_space_group_name_Hall 'P 6c -2c'
_symmetry_space_group_name_H-M 'P 63 m c'
_cell_angle_alpha 90
_cell_angle_beta 90
_cell_angle_gamma 120
_cell_formula_units_Z 2
_cell_length_a 5.8052(3)
_cell_length_b 5.8052(3)
_cell_length_c 10.2277(8)
_cell_volume 298.50(3)
_cod_data_source_file lseite.cif
_cod_data_source_block topaz
_cod_original_formula_sum 'Mn1.787 Fe0.193 Mo3.01 O8'
_cod_database_code 1544622

loop_
_space_group_symop_operation_xyz
'x, y, z'
'-y, x-y, z'
'-x+y, -x, z'
'-x, -y, z+1/2'
'y, -x+y, z+1/2'
'x-y, x, z+1/2'
'-y, -x, z'
'-x+y, y, z'
'x, x-y, z'
'y, x, z+1/2'
'x-y, -y, z+1/2'
'-x, -x+y, z+1/2'

loop_
_atom_site_label
_atom_site_occupancy
_atom_site_fract_x
_atom_site_fract_y
_atom_site_fract_z
_atom_site_adp_type
_atom_site_U_iso_or_equiv
_atom_site_type_symbol
Mn1 0.9000 0.333333 0.666667 0.9547(9) Uiso 1.000000 Mn
Mn1 0.1000 0.333333 0.666667 0.9547(9) Uiso 1.000000 Fe
Mn2 0.9000 0.333333 0.666667 0.5203(8) Uiso 1.000000 Mn
Mn2 0.1000 0.333333 0.666667 0.5203(8) Uiso 1.000000 Fe
Mo1 1.0 0.1463(4) -0.1463(4) 0.250000 Uiso 1.000000 Mo
O1 1.0 0.000000 0.000000 0.400(2) Uiso 1.000000 O
O2 1.0 0.333333 0.666667 0.142(2) Uiso 1.000000 O
O3 1.0 0.4790(10) -0.4790(10) 0.3710(10) Uiso 1.000000 O
O4 1.0 0.1630(10) -0.1630(10) 0.6400(10) Uiso 1.000000 O
